data_7712246
loop_
_publ_author_name
'Chiu, Weiling'
'Nadeau, Ben E.'
'Patrick, Brian O.'
'Love, Jennifer'

_publ_section_title
;
 Investigating the Mechanism of Ni-Mediated Trifluoromethylthiolation of
 Aryl Halides using AgSCF3
;
_journal_name_full 'Dalton Transactions'
_journal_paper_doi 10.1039/D2DT03758K
_journal_year 2023
_chemical_formula_moiety 'C40 H42 Cl F6.008 N3 Ni'
_chemical_formula_sum 'C40 H42 Cl F6.01 N3 Ni'
_chemical_formula_weight 773.16
_space_group_crystal_system monoclinic
_space_group_IT_number 14
_space_group_name_Hall '-P 2ybc'
_space_group_name_H-M_alt 'P 1 21/c 1'
_atom_sites_solution_hydrogens geom
_atom_sites_solution_primary dual
_audit_creation_date 2020-05-04
_audit_creation_method
;
Olex2 1.3
(compiled 2020.02.04 svn.rd84adfe8 for OlexSys, GUI svn.r6032)
;
_audit_update_record
;
2023-01-09 deposited with the CCDC.	2023-01-31 downloaded from the CCDC.
;
_cell_angle_alpha 90
_cell_angle_beta 108.679(2)
_cell_angle_gamma 90
_cell_formula_units_Z 4
_cell_length_a 11.4378(5)
_cell_length_b 33.3598(15)
_cell_length_c 10.2472(5)
_cell_measurement_reflns_used 9895
_cell_measurement_temperature 90(2)
_cell_measurement_theta_max 28.25
_cell_measurement_theta_min 2.40
_cell_volume 3704.0(3)
_computing_cell_refinement 'SAINT V8.40A (Bruker, 2019)'
_computing_data_collection APEX3
_computing_data_reduction 'SAINT V8.40A (Bruker, 2019)'
_computing_molecular_graphics 'Olex2 1.3 (Dolomanov et al., 2009)'
_computing_publication_material 'Olex2 1.3 (Dolomanov et al., 2009)'
_computing_structure_refinement 'XL  (Sheldrick, 2008)'
_computing_structure_solution 'SHELXT 2018/2 (Sheldrick, 2018)'
_diffrn_ambient_temperature 90(2)
_diffrn_detector 'Bruker APEX2 area detector'
_diffrn_detector_area_resol_mean 7.9
_diffrn_detector_type 'CCD area detector'
_diffrn_measured_fraction_theta_full 1.000
_diffrn_measured_fraction_theta_max 0.998
_diffrn_measurement_device 'Bruker D8 Kappa diffractometer'
_diffrn_measurement_device_type 'Bruker APEX-II CCD'
_diffrn_measurement_method '\f and \w scans'
_diffrn_radiation_monochromator 'TRIUMPH curved-crystal'
_diffrn_radiation_probe x-ray
_diffrn_radiation_type MoK\a
_diffrn_radiation_wavelength 0.71073
_diffrn_reflns_av_R_equivalents 0.0254
_diffrn_reflns_av_unetI/netI 0.0285
_diffrn_reflns_Laue_measured_fraction_full 1.000
_diffrn_reflns_Laue_measured_fraction_max 0.998
_diffrn_reflns_limit_h_max 15
_diffrn_reflns_limit_h_min -13
_diffrn_reflns_limit_k_max 44
_diffrn_reflns_limit_k_min -38
_diffrn_reflns_limit_l_max 13
_diffrn_reflns_limit_l_min -12
_diffrn_reflns_number 32407
_diffrn_reflns_point_group_measured_fraction_full 1.000
_diffrn_reflns_point_group_measured_fraction_max 0.998
_diffrn_reflns_theta_full 25.242
_diffrn_reflns_theta_max 28.290
_diffrn_reflns_theta_min 1.221
_diffrn_source 'sealed X-ray tube'
_diffrn_source_current 0.99
_diffrn_source_power 0.0495
_diffrn_source_type 'Incoatec I\ms'
_diffrn_source_voltage 50.0
_diffrn_standards_number 0
_exptl_absorpt_coefficient_mu 0.659
_exptl_absorpt_correction_T_max 0.912
_exptl_absorpt_correction_T_min 0.826
_exptl_absorpt_correction_type multi-scan
_exptl_absorpt_process_details
;
SADABS-2016/2 (Bruker, 2016/2) was used for absorption correction.
wR2(int) was 0.0806 before and 0.0368 after correction.
The ratio of minimum to maximum transmission is 0.9056.
The \l/2 correction factor is not present.
;
_exptl_crystal_colour orange
_exptl_crystal_colour_primary orange
_exptl_crystal_density_diffrn 1.386
_exptl_crystal_description prism
_exptl_crystal_F_000 1608
_exptl_crystal_recrystallization_method 'The material was recrystallised from Et2O by slow evaporation'
_exptl_crystal_size_max 0.49
_exptl_crystal_size_mid 0.23
_exptl_crystal_size_min 0.14
_refine_diff_density_max 0.333
_refine_diff_density_min -0.258
_refine_diff_density_rms 0.049
_refine_ls_extinction_method none
_refine_ls_goodness_of_fit_ref 1.023
_refine_ls_hydrogen_treatment constr
_refine_ls_matrix_type full
_refine_ls_number_parameters 525
_refine_ls_number_reflns 9177
_refine_ls_number_restraints 987
_refine_ls_restrained_S_all 0.982
_refine_ls_R_factor_all 0.0442
_refine_ls_R_factor_gt 0.0329
_refine_ls_shift/su_max 0.001
_refine_ls_shift/su_mean 0.000
_refine_ls_structure_factor_coef Fsqd
_refine_ls_weighting_details 'w=1/[\s^2^(Fo^2^)+(0.0329P)^2^+1.7419P] where P=(Fo^2^+2Fc^2^)/3'
_refine_ls_weighting_scheme calc
_refine_ls_wR_factor_gt 0.0753
_refine_ls_wR_factor_ref 0.0806
_reflns_Friedel_coverage 0.000
_reflns_number_gt 7569
_reflns_number_total 9177
_reflns_threshold_expression 'I > 2\s(I)'
_cod_data_source_file d2dt03758k2.cif
_cod_data_source_block jl332
_cod_database_code 7712246
_shelx_shelxl_version_number 2018/3
_shelx_space_group_comment
;
The symmetry employed for this shelxl refinement is uniquely defined
by the following loop, which should always be used as a source of
symmetry information in preference to the above space-group names.
They are only intended as comments.
;
_shelx_estimated_absorpt_t_max 0.913
_shelx_estimated_absorpt_t_min 0.738
_olex2_refinement_description
;
1. Fixed Uiso
 At 1.2 times of:
  All C(H) groups
 At 1.5 times of:
  All C(H,H,H) groups
2. Restrained distances
 F2A-C13 \\sim F2B-C13 \\sim F1-C13 \\sim F1A-C13 \\sim F1B-C13 \\sim F3-C13
\\sim F3A-C13 \\sim F3B-C13 ~
 F2-C13
 with sigma of 0.01
3. Uiso/Uaniso restraints and constraints
All non-hydrogen atoms have similar U: within 2A with sigma of 0.04 and sigma
for terminal atoms of 0.08 within 2A
4. Rigid body (RIGU) restrains
 All non-hydrogen atoms
 with sigma for 1-2 distances of 0.004 and sigma for 1-3 distances of 0.004
5. Others
 1*[Sof(F1)+Sof(F2)+Sof(F3)]+1*[Sof(F1A)+Sof(F2A)+Sof(F3A)]+1*[Sof(F1B)+
 Sof(F2B)+Sof(F3B)]=1 with esd of 0.01
 Sof(F1)=Sof(F2)=Sof(F3)=FVAR(1)
 Sof(F1A)=Sof(F2A)=Sof(F3A)=FVAR(2)
 Sof(F1B)=Sof(F2B)=Sof(F3B)=FVAR(3)
6.a Ternary CH refined with riding coordinates:
 C23(H23), C26(H26), C35(H35), C38(H38)
6.b Aromatic/amide H refined with riding coordinates:
 C2(H2), C3(H3), C5(H5), C8(H8), C10(H10), C11(H11), C15(H15), C16(H16),
 C19(H19), C20(H20), C21(H21), C31(H31), C32(H32), C33(H33)
6.c Idealised Me refined as rotating group:
 C24(H24A,H24B,H24C), C25(H25A,H25B,H25C), C27(H27A,H27B,H27C), C28(H28A,H28B,
 H28C), C36(H36A,H36B,H36C), C37(H37A,H37B,H37C), C39(H39A,H39B,H39C), C40(H40A,
 H40B,H40C)
;
_olex2_diffrn_ambient_temperature_device 'Oxford Cryosystems'
_olex2_exptl_crystal_mounting_method 'The crystal was mounted on a mylar loop oil'
_olex2_submission_original_sample_id WC804
_olex2_submission_special_instructions 'No special instructions were received'

loop_
_space_group_symop_operation_xyz
'x, y, z'
'-x, y+1/2, -z+1/2'
'-x, -y, -z'
'x, -y-1/2, z-1/2'

loop_
_atom_site_label
_atom_site_type_symbol
_atom_site_fract_x
_atom_site_fract_y
_atom_site_fract_z
_atom_site_U_iso_or_equiv
_atom_site_adp_type
_atom_site_occupancy
_atom_site_site_symmetry_order
_atom_site_calc_flag
_atom_site_refinement_flags_posn
_atom_site_refinement_flags_adp
_atom_site_refinement_flags_occupancy
_atom_site_disorder_assembly
_atom_site_disorder_group
Ni1 Ni 0.68516(2) 0.35052(2) 0.64951(2) 0.01888(6) Uani 1 1 d . U . . .
Cl1 Cl 0.79162(4) 0.29886(2) 0.61343(5) 0.03164(10) Uani 1 1 d . . . . .
F1B F 0.317(3) 0.2235(8) 0.851(4) 0.063(7) Uani 0.076(6) 1 d D U P A 3
F2B F 0.413(2) 0.2435(14) 1.0529(19) 0.067(8) Uani 0.076(6) 1 d D U P A 3
F3B F 0.2536(17) 0.2741(8) 0.917(4) 0.045(6) Uani 0.076(6) 1 d D U P A 3
F4 F 0.22846(11) 0.46104(4) 0.76749(13) 0.0522(3) Uani 1 1 d . U . . .
F5 F 0.17145(10) 0.46795(4) 0.54995(14) 0.0563(3) Uani 1 1 d . U . . .
F6 F 0.30703(11) 0.50719(3) 0.67602(18) 0.0649(4) Uani 1 1 d . U . . .
N1 N 0.59205(11) 0.31816(4) 0.74062(13) 0.0200(3) Uani 1 1 d . U . . .
N2 N 0.85182(11) 0.41702(4) 0.68389(12) 0.0182(2) Uani 1 1 d . U . . .
N3 N 0.82338(11) 0.39031(4) 0.48454(12) 0.0188(2) Uani 1 1 d . U . . .
C1 C 0.56731(13) 0.39053(4) 0.64683(15) 0.0195(3) Uani 1 1 d . U . . .
C2 C 0.54733(14) 0.42809(5) 0.58231(16) 0.0236(3) Uani 1 1 d . U . . .
H2 H 0.601755 0.436969 0.535066 0.028 Uiso 1 1 calc R U . . .
C3 C 0.45058(14) 0.45270(5) 0.58530(17) 0.0259(3) Uani 1 1 d . U . . .
H3 H 0.438522 0.477712 0.538524 0.031 Uiso 1 1 calc R U . . .
C4 C 0.37108(14) 0.44102(5) 0.65633(17) 0.0240(3) Uani 1 1 d . U . . .
C5 C 0.38413(14) 0.40346(5) 0.71720(16) 0.0232(3) Uani 1 1 d . U . . .
H5 H 0.328841 0.394913 0.763787 0.028 Uiso 1 1 calc R U . . .
C6 C 0.47920(13) 0.37831(4) 0.70945(15) 0.0199(3) Uani 1 1 d . U . . .
C7 C 0.49411(13) 0.33708(4) 0.76129(15) 0.0196(3) Uani 1 1 d . U . . .
C8 C 0.41784(14) 0.31727(5) 0.82176(16) 0.0233(3) Uani 1 1 d . U . . .
H8 H 0.348309 0.330537 0.833302 0.028 Uiso 1 1 calc R U . . .
C9 C 0.44412(14) 0.27791(5) 0.86522(16) 0.0236(3) Uani 1 1 d . U . . .
C10 C 0.54689(15) 0.25937(5) 0.85055(17) 0.0265(3) Uani 1 1 d . U . . .
H10 H 0.568293 0.232819 0.882964 0.032 Uiso 1 1 calc R U . . .
C11 C 0.61836(14) 0.28055(5) 0.78708(16) 0.0247(3) Uani 1 1 d . U . . .
H11 H 0.688949 0.267843 0.776111 0.030 Uiso 1 1 calc R U . . .
C12 C 0.27124(16) 0.46901(5) 0.6634(2) 0.0326(4) Uani 1 1 d . U . . .
C13 C 0.35882(16) 0.25619(5) 0.92616(18) 0.0343(4) Uani 1 1 d D U . . .
C14 C 0.78833(13) 0.38715(4) 0.59967(14) 0.0175(3) Uani 1 1 d . U . . .
C15 C 0.90595(14) 0.42188(5) 0.49817(16) 0.0232(3) Uani 1 1 d . U . . .
H15 H 0.942837 0.430169 0.431695 0.028 Uiso 1 1 calc R U . . .
C16 C 0.92388(14) 0.43841(5) 0.62189(15) 0.0222(3) Uani 1 1 d . U . . .
H16 H 0.975898 0.460538 0.660030 0.027 Uiso 1 1 calc R U . . .
C17 C 0.80281(14) 0.36075(4) 0.37492(15) 0.0199(3) Uani 1 1 d . U . . .
C18 C 0.68799(14) 0.35818(5) 0.27292(16) 0.0236(3) Uani 1 1 d . U . . .
C19 C 0.67371(16) 0.32867(5) 0.17206(17) 0.0289(4) Uani 1 1 d . U . . .
H19 H 0.596303 0.325930 0.101771 0.035 Uiso 1 1 calc R U . . .
C20 C 0.76913(16) 0.30347(5) 0.17215(17) 0.0284(3) Uani 1 1 d . U . . .
H20 H 0.757156 0.283591 0.102702 0.034 Uiso 1 1 calc R U . . .
C21 C 0.88261(15) 0.30719(5) 0.27380(16) 0.0263(3) Uani 1 1 d . U . . .
H21 H 0.948112 0.289816 0.272785 0.032 Uiso 1 1 calc R U . . .
C22 C 0.90265(14) 0.33579(5) 0.37717(15) 0.0221(3) Uani 1 1 d . U . . .
C23 C 0.57954(15) 0.38543(5) 0.26393(18) 0.0306(4) Uani 1 1 d . U . . .
H23 H 0.608138 0.406580 0.336348 0.037 Uiso 1 1 calc R U . . .
C24 C 0.47484(17) 0.36204(6) 0.2918(2) 0.0433(5) Uani 1 1 d . U . . .
H24A H 0.442750 0.341939 0.219334 0.065 Uiso 1 1 calc R U . . .
H24B H 0.408507 0.380554 0.292391 0.065 Uiso 1 1 calc R U . . .
H24C H 0.506222 0.348637 0.381343 0.065 Uiso 1 1 calc R U . . .
C25 C 0.5330(2) 0.40627(7) 0.1230(2) 0.0470(5) Uani 1 1 d . U . . .
H25A H 0.601096 0.421038 0.106624 0.070 Uiso 1 1 calc R U . . .
H25B H 0.466584 0.424959 0.121761 0.070 Uiso 1 1 calc R U . . .
H25C H 0.501742 0.386105 0.050610 0.070 Uiso 1 1 calc R U . . .
C26 C 1.03002(15) 0.33851(5) 0.48487(17) 0.0294(4) Uani 1 1 d . U . . .
H26 H 1.023966 0.356352 0.560876 0.035 Uiso 1 1 calc R U . . .
C27 C 1.07872(17) 0.29773(6) 0.5471(2) 0.0406(5) Uani 1 1 d . U . . .
H27A H 1.018891 0.285342 0.585066 0.061 Uiso 1 1 calc R U . . .
H27B H 1.157488 0.301366 0.620790 0.061 Uiso 1 1 calc R U . . .
H27C H 1.090962 0.280370 0.475478 0.061 Uiso 1 1 calc R U . . .
C28 C 1.12213(17) 0.35747(6) 0.4216(2) 0.0419(5) Uani 1 1 d . U . . .
H28A H 1.129497 0.340420 0.346768 0.063 Uiso 1 1 calc R U . . .
H28B H 1.202985 0.359986 0.492598 0.063 Uiso 1 1 calc R U . . .
H28C H 1.092579 0.384075 0.385227 0.063 Uiso 1 1 calc R U . . .
C29 C 0.85588(13) 0.42172(5) 0.82628(15) 0.0200(3) Uani 1 1 d . U . . .
C30 C 0.91093(14) 0.39076(5) 0.91873(16) 0.0239(3) Uani 1 1 d . U . . .
C31 C 0.90162(17) 0.39333(6) 1.05101(17) 0.0342(4) Uani 1 1 d . U . . .
H31 H 0.934338 0.372418 1.115253 0.041 Uiso 1 1 calc R U . . .
C32 C 0.84566(19) 0.42577(6) 1.08992(18) 0.0397(4) Uani 1 1 d . U . . .
H32 H 0.836713 0.426345 1.178928 0.048 Uiso 1 1 calc R U . . .
C33 C 0.80270(17) 0.45729(6) 1.00091(18) 0.0351(4) Uani 1 1 d . U . . .
H33 H 0.769342 0.480154 1.031555 0.042 Uiso 1 1 calc R U . . .
C34 C 0.80719(14) 0.45633(5) 0.86678(16) 0.0247(3) Uani 1 1 d . U . . .
C35 C 0.98891(16) 0.35809(5) 0.88409(18) 0.0305(4) Uani 1 1 d . U . . .
H35 H 0.955513 0.352937 0.782739 0.037 Uiso 1 1 calc R U . . .
C36 C 1.12124(19) 0.37405(7) 0.9168(3) 0.0574(6) Uani 1 1 d . U . . .
H36A H 1.120381 0.398502 0.863512 0.086 Uiso 1 1 calc R U . . .
H36B H 1.172572 0.353737 0.892470 0.086 Uiso 1 1 calc R U . . .
H36C H 1.155141 0.380102 1.015403 0.086 Uiso 1 1 calc R U . . .
C37 C 0.9886(2) 0.31855(6) 0.9583(2) 0.0478(5) Uani 1 1 d . U . . .
H37A H 1.032270 0.321922 1.056937 0.072 Uiso 1 1 calc R U . . .
H37B H 1.029972 0.297938 0.920885 0.072 Uiso 1 1 calc R U . . .
H37C H 0.903229 0.310341 0.944849 0.072 Uiso 1 1 calc R U . . .
C38 C 0.76832(17) 0.49318(5) 0.77604(18) 0.0338(4) Uani 1 1 d . U . . .
H38 H 0.744979 0.484615 0.677491 0.041 Uiso 1 1 calc R U . . .
C39 C 0.8769(2) 0.52269(6) 0.8053(2) 0.0495(5) Uani 1 1 d . U . . .
H39A H 0.900286 0.531556 0.901432 0.074 Uiso 1 1 calc R U . . .
H39B H 0.852218 0.545945 0.744205 0.074 Uiso 1 1 calc R U . . .
H39C H 0.947286 0.509382 0.788971 0.074 Uiso 1 1 calc R U . . .
C40 C 0.6584(2) 0.51509(7) 0.7979(2) 0.0578(7) Uani 1 1 d . U . . .
H40A H 0.593465 0.495688 0.795747 0.087 Uiso 1 1 calc R U . . .
H40B H 0.626303 0.534917 0.724572 0.087 Uiso 1 1 calc R U . . .
H40C H 0.685095 0.528675 0.887407 0.087 Uiso 1 1 calc R U . . .
F1 F 0.4083(14) 0.2242(2) 0.9971(11) 0.044(2) Uani 0.53(2) 1 d D U P A 1
F1A F 0.3933(19) 0.2192(3) 0.9623(19) 0.053(4) Uani 0.396(19) 1 d D U P A 2
F2 F 0.3148(12) 0.27869(19) 1.0057(14) 0.082(3) Uani 0.53(2) 1 d D U P A 1
F2A F 0.3622(11) 0.2747(3) 1.0445(8) 0.057(2) Uani 0.396(19) 1 d D U P A 2
F3 F 0.2621(8) 0.2422(4) 0.8249(9) 0.081(3) Uani 0.53(2) 1 d D U P A 1
F3A F 0.2424(6) 0.2567(5) 0.8484(12) 0.063(3) Uani 0.396(19) 1 d D U P A 2

loop_
_atom_site_aniso_label
_atom_site_aniso_U_11
_atom_site_aniso_U_22
_atom_site_aniso_U_33
_atom_site_aniso_U_23
_atom_site_aniso_U_13
_atom_site_aniso_U_12
Ni1 0.02108(10) 0.01377(10) 0.02406(10) -0.00009(7) 0.01039(7) -0.00175(7)
Cl1 0.0392(2) 0.01672(19) 0.0485(3) 0.00232(16) 0.02732(19) 0.00234(15)
F1B 0.052(15) 0.053(11) 0.092(16) -0.022(11) 0.035(12) -0.035(9)
F2B 0.054(10) 0.11(2) 0.036(7) 0.032(10) 0.019(8) 0.007(13)
F3B 0.039(10) 0.042(11) 0.067(17) 0.022(10) 0.034(10) 0.003(9)
F4 0.0591(7) 0.0486(8) 0.0644(8) 0.0103(6) 0.0416(7) 0.0216(6)
F5 0.0333(6) 0.0681(9) 0.0622(8) 0.0070(7) 0.0078(6) 0.0177(6)
F6 0.0477(7) 0.0203(6) 0.1384(14) -0.0044(7) 0.0462(8) 0.0027(5)
N1 0.0211(6) 0.0159(6) 0.0232(6) 0.0002(5) 0.0074(5) -0.0026(5)
N2 0.0215(6) 0.0152(6) 0.0189(6) -0.0012(5) 0.0080(5) -0.0014(5)
N3 0.0228(6) 0.0157(6) 0.0193(6) -0.0014(5) 0.0084(5) -0.0025(5)
C1 0.0209(7) 0.0175(7) 0.0201(7) -0.0015(5) 0.0069(6) -0.0020(5)
C2 0.0271(8) 0.0188(8) 0.0281(8) 0.0020(6) 0.0133(6) -0.0022(6)
C3 0.0294(8) 0.0172(8) 0.0323(8) 0.0045(6) 0.0116(7) 0.0000(6)
C4 0.0211(7) 0.0205(8) 0.0305(8) -0.0001(6) 0.0084(6) 0.0002(6)
C5 0.0226(7) 0.0208(8) 0.0282(8) 0.0006(6) 0.0107(6) -0.0024(6)
C6 0.0212(7) 0.0174(7) 0.0206(7) -0.0001(5) 0.0059(6) -0.0026(5)
C7 0.0209(7) 0.0178(7) 0.0189(7) -0.0014(5) 0.0048(5) -0.0022(5)
C8 0.0215(7) 0.0232(8) 0.0254(8) 0.0028(6) 0.0077(6) -0.0013(6)
C9 0.0233(7) 0.0231(8) 0.0230(7) 0.0039(6) 0.0056(6) -0.0049(6)
C10 0.0279(8) 0.0209(8) 0.0288(8) 0.0063(6) 0.0062(6) -0.0016(6)
C11 0.0256(8) 0.0183(8) 0.0308(8) 0.0028(6) 0.0097(6) 0.0008(6)
C12 0.0290(8) 0.0231(9) 0.0497(11) 0.0047(7) 0.0181(8) 0.0025(6)
C13 0.0304(9) 0.0323(10) 0.0412(10) 0.0152(8) 0.0127(8) -0.0010(7)
C14 0.0189(6) 0.0151(7) 0.0190(7) -0.0005(5) 0.0067(5) 0.0016(5)
C15 0.0295(8) 0.0211(8) 0.0222(7) -0.0004(6) 0.0128(6) -0.0056(6)
C16 0.0256(7) 0.0185(8) 0.0240(7) -0.0006(6) 0.0101(6) -0.0053(6)
C17 0.0270(7) 0.0160(7) 0.0181(7) -0.0008(5) 0.0093(6) -0.0018(5)
C18 0.0271(8) 0.0200(8) 0.0233(7) -0.0014(6) 0.0074(6) -0.0007(6)
C19 0.0326(8) 0.0250(9) 0.0244(8) -0.0041(6) 0.0024(7) -0.0014(6)
C20 0.0425(9) 0.0189(8) 0.0231(8) -0.0053(6) 0.0095(7) -0.0010(7)
C21 0.0349(8) 0.0212(8) 0.0244(8) 0.0007(6) 0.0119(7) 0.0054(6)
C22 0.0260(7) 0.0217(8) 0.0195(7) 0.0009(6) 0.0084(6) 0.0008(6)
C23 0.0287(8) 0.0297(9) 0.0303(9) -0.0074(7) 0.0050(7) 0.0049(7)
C24 0.0313(9) 0.0502(13) 0.0489(12) -0.0129(9) 0.0137(9) -0.0018(8)
C25 0.0477(11) 0.0494(13) 0.0413(11) 0.0069(9) 0.0107(9) 0.0238(10)
C26 0.0283(8) 0.0338(10) 0.0252(8) -0.0043(7) 0.0074(7) 0.0052(7)
C27 0.0341(10) 0.0472(12) 0.0383(10) 0.0099(9) 0.0084(8) 0.0156(8)
C28 0.0315(9) 0.0480(13) 0.0452(11) -0.0038(9) 0.0110(8) -0.0058(8)
C29 0.0204(7) 0.0222(8) 0.0186(7) -0.0022(6) 0.0079(6) -0.0040(6)
C30 0.0258(7) 0.0228(8) 0.0235(8) 0.0006(6) 0.0084(6) -0.0046(6)
C31 0.0452(10) 0.0343(10) 0.0230(8) 0.0055(7) 0.0107(7) -0.0055(8)
C32 0.0542(12) 0.0473(12) 0.0234(8) -0.0053(8) 0.0204(8) -0.0079(9)
C33 0.0419(10) 0.0377(10) 0.0293(9) -0.0107(7) 0.0162(8) -0.0012(8)
C34 0.0244(7) 0.0250(8) 0.0239(8) -0.0056(6) 0.0064(6) -0.0020(6)
C35 0.0320(9) 0.0280(9) 0.0316(9) 0.0064(7) 0.0104(7) 0.0064(7)
C36 0.0335(10) 0.0519(14) 0.0892(18) 0.0102(13) 0.0231(11) 0.0076(9)
C37 0.0627(13) 0.0334(11) 0.0486(12) 0.0147(9) 0.0197(10) 0.0114(9)
C38 0.0441(10) 0.0246(9) 0.0268(9) -0.0061(7) 0.0030(7) 0.0092(7)
C39 0.0782(15) 0.0227(10) 0.0433(11) -0.0057(8) 0.0133(11) -0.0078(9)
C40 0.0594(14) 0.0548(14) 0.0466(12) -0.0193(10) -0.0005(10) 0.0302(11)
F1 0.047(3) 0.048(3) 0.042(4) 0.029(3) 0.019(3) 0.005(3)
F1A 0.056(7) 0.029(2) 0.088(10) 0.025(4) 0.043(7) 0.002(3)
F2 0.095(7) 0.041(2) 0.156(8) 0.014(4) 0.106(6) 0.005(3)
F2A 0.071(5) 0.069(5) 0.050(3) -0.010(3) 0.047(3) -0.019(4)
F3 0.034(3) 0.116(7) 0.074(3) 0.051(3) -0.010(3) -0.041(4)
F3A 0.0231(19) 0.099(8) 0.063(4) 0.051(4) 0.009(2) -0.007(3)

loop_
_atom_type_symbol
_atom_type_description
_atom_type_scat_dispersion_real
_atom_type_scat_dispersion_imag
_atom_type_scat_source
C C 0.0033 0.0016 'International Tables Vol C Tables 4.2.6.8 and 6.1.1.4'
H H 0.0000 0.0000 'International Tables Vol C Tables 4.2.6.8 and 6.1.1.4'
Cl Cl 0.1484 0.1585 'International Tables Vol C Tables 4.2.6.8 and 6.1.1.4'
F F 0.0171 0.0103 'International Tables Vol C Tables 4.2.6.8 and 6.1.1.4'
N N 0.0061 0.0033 'International Tables Vol C Tables 4.2.6.8 and 6.1.1.4'
Ni Ni 0.3393 1.1124 'International Tables Vol C Tables 4.2.6.8 and 6.1.1.4'

loop_
_geom_angle_atom_site_label_1
_geom_angle_atom_site_label_2
_geom_angle_atom_site_label_3
_geom_angle
_geom_angle_site_symmetry_1
_geom_angle_site_symmetry_3
_geom_angle_publ_flag
N1 Ni1 Cl1 93.61(4) . . ?
C1 Ni1 Cl1 167.70(5) . . ?
C1 Ni1 N1 84.36(6) . . ?
C14 Ni1 Cl1 91.96(4) . . ?
C14 Ni1 N1 167.42(6) . . ?
C14 Ni1 C1 92.51(6) . . ?
C7 N1 Ni1 114.87(10) . . ?
C11 N1 Ni1 126.33(10) . . ?
C11 N1 C7 118.76(13) . . ?
C14 N2 C16 111.07(12) . . ?
C14 N2 C29 123.56(12) . . ?
C16 N2 C29 124.84(12) . . ?
C14 N3 C15 110.43(12) . . ?
C14 N3 C17 126.48(12) . . ?
C15 N3 C17 121.79(12) . . ?
C2 C1 Ni1 130.23(11) . . ?
C2 C1 C6 116.03(13) . . ?
C6 C1 Ni1 113.43(11) . . ?
C1 C2 H2 119.0 . . ?
C3 C2 C1 122.01(14) . . ?
C3 C2 H2 119.0 . . ?
C2 C3 H3 119.8 . . ?
C2 C3 C4 120.41(15) . . ?
C4 C3 H3 119.8 . . ?
C3 C4 C12 119.21(14) . . ?
C5 C4 C3 119.66(14) . . ?
C5 C4 C12 121.12(14) . . ?
C4 C5 H5 120.3 . . ?
C4 C5 C6 119.43(14) . . ?
C6 C5 H5 120.3 . . ?
C1 C6 C7 114.66(13) . . ?
C5 C6 C1 122.21(14) . . ?
C5 C6 C7 123.11(13) . . ?
N1 C7 C6 112.67(12) . . ?
N1 C7 C8 121.00(14) . . ?
C8 C7 C6 126.30(14) . . ?
C7 C8 H8 120.3 . . ?
C9 C8 C7 119.40(14) . . ?
C9 C8 H8 120.3 . . ?
C8 C9 C13 119.12(14) . . ?
C10 C9 C8 119.61(14) . . ?
C10 C9 C13 121.27(14) . . ?
C9 C10 H10 120.9 . . ?
C9 C10 C11 118.22(15) . . ?
C11 C10 H10 120.9 . . ?
N1 C11 C10 122.89(15) . . ?
N1 C11 H11 118.6 . . ?
C10 C11 H11 118.6 . . ?
F4 C12 F5 105.00(14) . . ?
F4 C12 C4 113.27(14) . . ?
F5 C12 C4 113.10(15) . . ?
F6 C12 F4 107.02(16) . . ?
F6 C12 F5 105.02(15) . . ?
F6 C12 C4 112.74(14) . . ?
F1B C13 C9 108.2(11) . . ?
F2B C13 F1B 106(2) . . ?
F2B C13 F3B 110.5(16) . . ?
F2B C13 C9 113.6(12) . . ?
F3B C13 F1B 100.5(16) . . ?
F3B C13 C9 116.7(10) . . ?
F1 C13 C9 113.6(8) . . ?
F1 C13 F2 107.5(7) . . ?
F1 C13 F3 104.5(7) . . ?
F1A C13 C9 113.2(10) . . ?
F1A C13 F2A 104.9(8) . . ?
F1A C13 F3A 109.7(10) . . ?
F2 C13 C9 114.2(4) . . ?
F2 C13 F3 107.1(5) . . ?
F2A C13 C9 108.5(4) . . ?
F3 C13 C9 109.4(5) . . ?
F3A C13 C9 114.1(5) . . ?
F3A C13 F2A 105.7(6) . . ?
N2 C14 Ni1 123.78(10) . . ?
N2 C14 N3 104.24(12) . . ?
N3 C14 Ni1 131.92(11) . . ?
N3 C15 H15 126.3 . . ?
C16 C15 N3 107.49(13) . . ?
C16 C15 H15 126.3 . . ?
N2 C16 H16 126.6 . . ?
C15 C16 N2 106.78(13) . . ?
C15 C16 H16 126.6 . . ?
C18 C17 N3 120.03(13) . . ?
C18 C17 C22 122.70(14) . . ?
C22 C17 N3 117.27(13) . . ?
C17 C18 C19 117.14(14) . . ?
C17 C18 C23 124.34(14) . . ?
C19 C18 C23 118.51(14) . . ?
C18 C19 H19 119.2 . . ?
C20 C19 C18 121.61(15) . . ?
C20 C19 H19 119.2 . . ?
C19 C20 H20 120.1 . . ?
C19 C20 C21 119.81(15) . . ?
C21 C20 H20 120.1 . . ?
C20 C21 H21 119.3 . . ?
C20 C21 C22 121.40(15) . . ?
C22 C21 H21 119.3 . . ?
C17 C22 C26 124.02(14) . . ?
C21 C22 C17 117.32(14) . . ?
C21 C22 C26 118.66(14) . . ?
C18 C23 H23 108.1 . . ?
C18 C23 C24 110.88(15) . . ?
C18 C23 C25 111.01(14) . . ?
C24 C23 H23 108.1 . . ?
C24 C23 C25 110.48(16) . . ?
C25 C23 H23 108.1 . . ?
C23 C24 H24A 109.5 . . ?
C23 C24 H24B 109.5 . . ?
C23 C24 H24C 109.5 . . ?
H24A C24 H24B 109.5 . . ?
H24A C24 H24C 109.5 . . ?
H24B C24 H24C 109.5 . . ?
C23 C25 H25A 109.5 . . ?
C23 C25 H25B 109.5 . . ?
C23 C25 H25C 109.5 . . ?
H25A C25 H25B 109.5 . . ?
H25A C25 H25C 109.5 . . ?
H25B C25 H25C 109.5 . . ?
C22 C26 H26 108.1 . . ?
C22 C26 C27 112.66(15) . . ?
C22 C26 C28 110.15(14) . . ?
C27 C26 H26 108.1 . . ?
C27 C26 C28 109.53(15) . . ?
C28 C26 H26 108.1 . . ?
C26 C27 H27A 109.5 . . ?
C26 C27 H27B 109.5 . . ?
C26 C27 H27C 109.5 . . ?
H27A C27 H27B 109.5 . . ?
H27A C27 H27C 109.5 . . ?
H27B C27 H27C 109.5 . . ?
C26 C28 H28A 109.5 . . ?
C26 C28 H28B 109.5 . . ?
C26 C28 H28C 109.5 . . ?
H28A C28 H28B 109.5 . . ?
H28A C28 H28C 109.5 . . ?
H28B C28 H28C 109.5 . . ?
C30 C29 N2 117.42(13) . . ?
C34 C29 N2 119.88(13) . . ?
C34 C29 C30 122.70(14) . . ?
C29 C30 C35 122.59(14) . . ?
C31 C30 C29 116.87(15) . . ?
C31 C30 C35 120.24(15) . . ?
C30 C31 H31 119.5 . . ?
C32 C31 C30 121.04(17) . . ?
C32 C31 H31 119.5 . . ?
C31 C32 H32 119.7 . . ?
C33 C32 C31 120.55(16) . . ?
C33 C32 H32 119.7 . . ?
C32 C33 H33 119.4 . . ?
C32 C33 C34 121.25(17) . . ?
C34 C33 H33 119.4 . . ?
C29 C34 C38 123.47(14) . . ?
C33 C34 C29 117.08(15) . . ?
C33 C34 C38 119.31(15) . . ?
C30 C35 H35 108.0 . . ?
C30 C35 C36 108.13(15) . . ?
C30 C35 C37 114.12(15) . . ?
C36 C35 H35 108.0 . . ?
C37 C35 H35 108.0 . . ?
C37 C35 C36 110.54(17) . . ?
C35 C36 H36A 109.5 . . ?
C35 C36 H36B 109.5 . . ?
C35 C36 H36C 109.5 . . ?
H36A C36 H36B 109.5 . . ?
H36A C36 H36C 109.5 . . ?
H36B C36 H36C 109.5 . . ?
C35 C37 H37A 109.5 . . ?
C35 C37 H37B 109.5 . . ?
C35 C37 H37C 109.5 . . ?
H37A C37 H37B 109.5 . . ?
H37A C37 H37C 109.5 . . ?
H37B C37 H37C 109.5 . . ?
C34 C38 H38 108.5 . . ?
C34 C38 C39 109.82(15) . . ?
C34 C38 C40 112.92(17) . . ?
C39 C38 H38 108.5 . . ?
C40 C38 H38 108.5 . . ?
C40 C38 C39 108.39(17) . . ?
C38 C39 H39A 109.5 . . ?
C38 C39 H39B 109.5 . . ?
C38 C39 H39C 109.5 . . ?
H39A C39 H39B 109.5 . . ?
H39A C39 H39C 109.5 . . ?
H39B C39 H39C 109.5 . . ?
C38 C40 H40A 109.5 . . ?
C38 C40 H40B 109.5 . . ?
C38 C40 H40C 109.5 . . ?
H40A C40 H40B 109.5 . . ?
H40A C40 H40C 109.5 . . ?
H40B C40 H40C 109.5 . . ?

loop_
_geom_bond_atom_site_label_1
_geom_bond_atom_site_label_2
_geom_bond_distance
_geom_bond_site_symmetry_2
_geom_bond_publ_flag
Ni1 Cl1 2.2087(4) . ?
Ni1 N1 1.9515(12) . ?
Ni1 C1 1.8909(15) . ?
Ni1 C14 1.8796(14) . ?
F1B C13 1.332(8) . ?
F2B C13 1.317(7) . ?
F3B C13 1.320(8) . ?
F4 C12 1.335(2) . ?
F5 C12 1.344(2) . ?
F6 C12 1.331(2) . ?
N1 C7 1.3602(19) . ?
N1 C11 1.3413(19) . ?
N2 C14 1.3651(18) . ?
N2 C16 1.3884(18) . ?
N2 C29 1.4534(18) . ?
N3 C14 1.3662(18) . ?
N3 C15 1.3915(19) . ?
N3 C17 1.4561(18) . ?
C1 C2 1.401(2) . ?
C1 C6 1.417(2) . ?
C2 H2 0.9500 . ?
C2 C3 1.386(2) . ?
C3 H3 0.9500 . ?
C3 C4 1.390(2) . ?
C4 C5 1.386(2) . ?
C4 C12 1.495(2) . ?
C5 H5 0.9500 . ?
C5 C6 1.396(2) . ?
C6 C7 1.465(2) . ?
C7 C8 1.389(2) . ?
C8 H8 0.9500 . ?
C8 C9 1.388(2) . ?
C9 C10 1.378(2) . ?
C9 C13 1.502(2) . ?
C10 H10 0.9500 . ?
C10 C11 1.390(2) . ?
C11 H11 0.9500 . ?
C13 F1 1.312(5) . ?
C13 F1A 1.314(6) . ?
C13 F2 1.320(5) . ?
C13 F2A 1.350(5) . ?
C13 F3 1.335(5) . ?
C13 F3A 1.315(6) . ?
C15 H15 0.9500 . ?
C15 C16 1.337(2) . ?
C16 H16 0.9500 . ?
C17 C18 1.395(2) . ?
C17 C22 1.407(2) . ?
C18 C19 1.399(2) . ?
C18 C23 1.517(2) . ?
C19 H19 0.9500 . ?
C19 C20 1.377(2) . ?
C20 H20 0.9500 . ?
C20 C21 1.385(2) . ?
C21 H21 0.9500 . ?
C21 C22 1.389(2) . ?
C22 C26 1.523(2) . ?
C23 H23 1.0000 . ?
C23 C24 1.531(3) . ?
C23 C25 1.536(3) . ?
C24 H24A 0.9800 . ?
C24 H24B 0.9800 . ?
C24 H24C 0.9800 . ?
C25 H25A 0.9800 . ?
C25 H25B 0.9800 . ?
C25 H25C 0.9800 . ?
C26 H26 1.0000 . ?
C26 C27 1.530(2) . ?
C26 C28 1.539(3) . ?
C27 H27A 0.9800 . ?
C27 H27B 0.9800 . ?
C27 H27C 0.9800 . ?
C28 H28A 0.9800 . ?
C28 H28B 0.9800 . ?
C28 H28C 0.9800 . ?
C29 C30 1.407(2) . ?
C29 C34 1.401(2) . ?
C30 C31 1.396(2) . ?
C30 C35 1.520(2) . ?
C31 H31 0.9500 . ?
C31 C32 1.380(3) . ?
C32 H32 0.9500 . ?
C32 C33 1.375(3) . ?
C33 H33 0.9500 . ?
C33 C34 1.392(2) . ?
C34 C38 1.519(2) . ?
C35 H35 1.0000 . ?
C35 C36 1.537(3) . ?
C35 C37 1.523(2) . ?
C36 H36A 0.9800 . ?
C36 H36B 0.9800 . ?
C36 H36C 0.9800 . ?
C37 H37A 0.9800 . ?
C37 H37B 0.9800 . ?
C37 H37C 0.9800 . ?
C38 H38 1.0000 . ?
C38 C39 1.537(3) . ?
C38 C40 1.532(3) . ?
C39 H39A 0.9800 . ?
C39 H39B 0.9800 . ?
C39 H39C 0.9800 . ?
C40 H40A 0.9800 . ?
C40 H40B 0.9800 . ?
C40 H40C 0.9800 . ?

loop_
_geom_torsion_atom_site_label_1
_geom_torsion_atom_site_label_2
_geom_torsion_atom_site_label_3
_geom_torsion_atom_site_label_4
_geom_torsion
_geom_torsion_site_symmetry_1
_geom_torsion_site_symmetry_2
_geom_torsion_site_symmetry_3
_geom_torsion_site_symmetry_4
_geom_torsion_publ_flag
Ni1 N1 C7 C6 0.18(15) . . . . ?
Ni1 N1 C7 C8 178.30(11) . . . . ?
Ni1 N1 C11 C10 -179.69(12) . . . . ?
Ni1 C1 C2 C3 176.13(12) . . . . ?
Ni1 C1 C6 C5 -179.63(12) . . . . ?
Ni1 C1 C6 C7 -1.28(16) . . . . ?
Cl1 Ni1 C1 C2 -91.1(3) . . . . ?
Cl1 Ni1 C1 C6 82.1(2) . . . . ?
Cl1 Ni1 C14 N2 -122.49(12) . . . . ?
Cl1 Ni1 C14 N3 53.99(14) . . . . ?
N1 Ni1 C1 C2 -172.15(15) . . . . ?
N1 Ni1 C1 C6 1.08(11) . . . . ?
N1 Ni1 C14 N2 -6.2(3) . . . . ?
N1 Ni1 C14 N3 170.2(2) . . . . ?
N1 C7 C8 C9 1.8(2) . . . . ?
N2 C29 C30 C31 -172.78(13) . . . . ?
N2 C29 C30 C35 13.6(2) . . . . ?
N2 C29 C34 C33 173.79(14) . . . . ?
N2 C29 C34 C38 -10.6(2) . . . . ?
N3 C15 C16 N2 -0.21(17) . . . . ?
N3 C17 C18 C19 -178.87(14) . . . . ?
N3 C17 C18 C23 1.9(2) . . . . ?
N3 C17 C22 C21 179.08(13) . . . . ?
N3 C17 C22 C26 -1.2(2) . . . . ?
C1 Ni1 C14 N2 68.97(12) . . . . ?
C1 Ni1 C14 N3 -114.55(14) . . . . ?
C1 C2 C3 C4 1.5(2) . . . . ?
C1 C6 C7 N1 0.71(18) . . . . ?
C1 C6 C7 C8 -177.30(14) . . . . ?
C2 C1 C6 C5 -5.4(2) . . . . ?
C2 C1 C6 C7 172.97(13) . . . . ?
C2 C3 C4 C5 -4.0(2) . . . . ?
C2 C3 C4 C12 177.12(15) . . . . ?
C3 C4 C5 C6 1.7(2) . . . . ?
C3 C4 C12 F4 -159.28(16) . . . . ?
C3 C4 C12 F5 81.40(19) . . . . ?
C3 C4 C12 F6 -37.6(2) . . . . ?
C4 C5 C6 C1 3.1(2) . . . . ?
C4 C5 C6 C7 -175.11(14) . . . . ?
C5 C4 C12 F4 21.9(2) . . . . ?
C5 C4 C12 F5 -97.43(19) . . . . ?
C5 C4 C12 F6 143.61(17) . . . . ?
C5 C6 C7 N1 179.04(14) . . . . ?
C5 C6 C7 C8 1.0(2) . . . . ?
C6 C1 C2 C3 3.0(2) . . . . ?
C6 C7 C8 C9 179.67(14) . . . . ?
C7 N1 C11 C10 2.7(2) . . . . ?
C7 C8 C9 C10 1.4(2) . . . . ?
C7 C8 C9 C13 -177.93(14) . . . . ?
C8 C9 C10 C11 -2.5(2) . . . . ?
C8 C9 C13 F1B 122(2) . . . . ?
C8 C9 C13 F2B -121(2) . . . . ?
C8 C9 C13 F3B 9.4(18) . . . . ?
C8 C9 C13 F1 -162.2(6) . . . . ?
C8 C9 C13 F1A 179.6(9) . . . . ?
C8 C9 C13 F2 -38.4(8) . . . . ?
C8 C9 C13 F2A -64.4(7) . . . . ?
C8 C9 C13 F3 81.5(8) . . . . ?
C8 C9 C13 F3A 53.1(8) . . . . ?
C9 C10 C11 N1 0.5(2) . . . . ?
C10 C9 C13 F1B -58(2) . . . . ?
C10 C9 C13 F2B 60(2) . . . . ?
C10 C9 C13 F3B -170.0(18) . . . . ?
C10 C9 C13 F1 18.5(6) . . . . ?
C10 C9 C13 F1A 0.2(9) . . . . ?
C10 C9 C13 F2 142.3(8) . . . . ?
C10 C9 C13 F2A 116.2(7) . . . . ?
C10 C9 C13 F3 -97.8(8) . . . . ?
C10 C9 C13 F3A -126.2(8) . . . . ?
C11 N1 C7 C6 178.01(13) . . . . ?
C11 N1 C7 C8 -3.9(2) . . . . ?
C12 C4 C5 C6 -179.43(15) . . . . ?
C13 C9 C10 C11 176.83(15) . . . . ?
C14 Ni1 C1 C2 20.07(15) . . . . ?
C14 Ni1 C1 C6 -166.70(11) . . . . ?
C14 N2 C16 C15 -0.16(17) . . . . ?
C14 N2 C29 C30 63.34(18) . . . . ?
C14 N2 C29 C34 -117.34(16) . . . . ?
C14 N3 C15 C16 0.52(17) . . . . ?
C14 N3 C17 C18 79.96(19) . . . . ?
C14 N3 C17 C22 -100.39(17) . . . . ?
C15 N3 C14 Ni1 -177.58(11) . . . . ?
C15 N3 C14 N2 -0.60(16) . . . . ?
C15 N3 C17 C18 -114.40(16) . . . . ?
C15 N3 C17 C22 65.26(19) . . . . ?
C16 N2 C14 Ni1 177.76(10) . . . . ?
C16 N2 C14 N3 0.46(16) . . . . ?
C16 N2 C29 C30 -107.51(17) . . . . ?
C16 N2 C29 C34 71.80(19) . . . . ?
C17 N3 C14 Ni1 -10.6(2) . . . . ?
C17 N3 C14 N2 166.41(13) . . . . ?
C17 N3 C15 C16 -167.20(13) . . . . ?
C17 C18 C19 C20 -0.7(2) . . . . ?
C17 C18 C23 C24 -112.54(18) . . . . ?
C17 C18 C23 C25 124.26(18) . . . . ?
C17 C22 C26 C27 131.06(17) . . . . ?
C17 C22 C26 C28 -106.32(18) . . . . ?
C18 C17 C22 C21 -1.3(2) . . . . ?
C18 C17 C22 C26 178.40(15) . . . . ?
C18 C19 C20 C21 -0.2(3) . . . . ?
C19 C18 C23 C24 68.2(2) . . . . ?
C19 C18 C23 C25 -55.0(2) . . . . ?
C19 C20 C21 C22 0.4(3) . . . . ?
C20 C21 C22 C17 0.3(2) . . . . ?
C20 C21 C22 C26 -179.41(15) . . . . ?
C21 C22 C26 C27 -49.3(2) . . . . ?
C21 C22 C26 C28 73.3(2) . . . . ?
C22 C17 C18 C19 1.5(2) . . . . ?
C22 C17 C18 C23 -177.76(15) . . . . ?
C23 C18 C19 C20 178.56(16) . . . . ?
C29 N2 C14 Ni1 5.80(19) . . . . ?
C29 N2 C14 N3 -171.50(12) . . . . ?
C29 N2 C16 C15 171.68(14) . . . . ?
C29 C30 C31 C32 -2.8(2) . . . . ?
C29 C30 C35 C36 84.4(2) . . . . ?
C29 C30 C35 C37 -152.13(17) . . . . ?
C29 C34 C38 C39 -91.89(19) . . . . ?
C29 C34 C38 C40 147.01(16) . . . . ?
C30 C29 C34 C33 -6.9(2) . . . . ?
C30 C29 C34 C38 168.71(15) . . . . ?
C30 C31 C32 C33 -3.0(3) . . . . ?
C31 C30 C35 C36 -89.0(2) . . . . ?
C31 C30 C35 C37 34.4(2) . . . . ?
C31 C32 C33 C34 4.1(3) . . . . ?
C32 C33 C34 C29 0.8(3) . . . . ?
C32 C33 C34 C38 -175.07(17) . . . . ?
C33 C34 C38 C39 83.7(2) . . . . ?
C33 C34 C38 C40 -37.4(2) . . . . ?
C34 C29 C30 C31 7.9(2) . . . . ?
C34 C29 C30 C35 -165.75(15) . . . . ?
C35 C30 C31 C32 171.02(17) . . . . ?
